data_7029859
loop_
_publ_author_name
'Rouen, Mathieu'
'Borr\'e, Etienne'
'Falivene, Laura'
'Toupet, Loic'
'Berthod, Mika\"el'
'Cavallo, Luigi'
'Olivier-Bourbigou, H\'el\`ene'
'Mauduit, Marc'

_publ_section_title
;
 Cycloalkyl-based unsymmetrical unsaturated (U2)-NHC ligands: flexibility
 and dissymmetry in ruthenium-catalysed olefin metathesis.
;
_journal_issue 19
_journal_name_full 'Dalton transactions (Cambridge, England : 2003)'
_journal_page_first 7044
_journal_page_last 7049
_journal_paper_doi 10.1039/c4dt00142g
_journal_volume 43
_journal_year 2014
_chemical_formula_sum 'C27 H34 Cl2 N2 O Ru'
_chemical_formula_weight 574.53
_chemical_name_systematic
;
?
;
_space_group_IT_number 14
_symmetry_cell_setting monoclinic
_symmetry_space_group_name_Hall '-P 2yab'
_symmetry_space_group_name_H-M 'P 1 21/a 1'
_atom_sites_solution_hydrogens difmap
_atom_sites_solution_primary direct
_atom_sites_solution_secondary difmap
_audit_creation_method SHELXL-97
_cell_angle_alpha 90.00
_cell_angle_beta 108.840(2)
_cell_angle_gamma 90.00
_cell_formula_units_Z 4
_cell_length_a 13.6662(3)
_cell_length_b 12.2444(2)
_cell_length_c 17.0887(4)
_cell_measurement_reflns_used 4584
_cell_measurement_temperature 140(2)
_cell_measurement_theta_max 27.5
_cell_measurement_theta_min 2.85
_cell_volume 2706.33(10)
_computing_cell_refinement 'CrysAlis RED, Oxford Diffraction Ltd.,Version 1.171.35.11'
_computing_data_collection 'CrysAlis CCD, Oxford Diffraction Ltd.,Version 1.171.35.11'
_computing_data_reduction 'CrysAlis RED, Oxford Diffraction Ltd.,Version 1.171.35.11'
_computing_molecular_graphics 'MERCURY 2.4.5(CCDC, 2011)'
_computing_publication_material 'WINGX (Farrugia, 1999)'
_computing_structure_refinement 'SHELXL-97 (Sheldrick, 1997)'
_computing_structure_solution 'SIR-97_(Altomare & al., 1999)'
_diffrn_ambient_temperature 140(2)
_diffrn_detector_area_resol_mean 19.64
_diffrn_measured_fraction_theta_full 0.999
_diffrn_measured_fraction_theta_max 0.999
_diffrn_measurement_device_type 'CCD Saphire 3 Xcalibur'
_diffrn_measurement_method 'omega scan'
_diffrn_radiation_monochromator graphite
_diffrn_radiation_source 'fine-focus sealed tube'
_diffrn_radiation_type MoK\a
_diffrn_radiation_wavelength 0.71073
_diffrn_reflns_av_R_equivalents 0.0401
_diffrn_reflns_av_sigmaI/netI 0.0536
_diffrn_reflns_limit_h_max 17
_diffrn_reflns_limit_h_min -17
_diffrn_reflns_limit_k_max 15
_diffrn_reflns_limit_k_min -15
_diffrn_reflns_limit_l_max 20
_diffrn_reflns_limit_l_min -21
_diffrn_reflns_number 20794
_diffrn_reflns_theta_full 27.00
_diffrn_reflns_theta_max 27.00
_diffrn_reflns_theta_min 2.85
_exptl_absorpt_coefficient_mu 0.798
_exptl_absorpt_correction_type none
_exptl_crystal_colour yellow
_exptl_crystal_density_diffrn 1.410
_exptl_crystal_density_method 'not measured'
_exptl_crystal_description prism
_exptl_crystal_F_000 1184
_exptl_crystal_size_max 0.28
_exptl_crystal_size_mid 0.22
_exptl_crystal_size_min 0.09
_refine_diff_density_max 0.612
_refine_diff_density_min -0.542
_refine_diff_density_rms 0.073
_refine_ls_extinction_method none
_refine_ls_goodness_of_fit_ref 0.932
_refine_ls_hydrogen_treatment constr
_refine_ls_matrix_type full
_refine_ls_number_parameters 298
_refine_ls_number_reflns 5897
_refine_ls_number_restraints 0
_refine_ls_restrained_S_all 0.932
_refine_ls_R_factor_all 0.0487
_refine_ls_R_factor_gt 0.0304
_refine_ls_shift/su_max 0.001
_refine_ls_shift/su_mean 0.000
_refine_ls_structure_factor_coef Fsqd
_refine_ls_weighting_details 'calc w=1/[\s^2^(Fo^2^)+(0.0389P)^2^+0.0000P] where P=(Fo^2^+2Fc^2^)/3'
_refine_ls_weighting_scheme calc
_refine_ls_wR_factor_gt 0.0702
_refine_ls_wR_factor_ref 0.0734
_reflns_number_gt 4356
_reflns_number_total 5897
_reflns_threshold_expression >2sigma(I)
_cod_data_source_file c4dt00142g2.cif
_cod_data_source_block mr135
_cod_depositor_comments
;
The following automatic conversions were performed:

'_symmetry_cell_setting' value 'Monoclinic' changed to 'monoclinic'
according to
/usr/data/users/saulius/crontab/automatic-downloads/rss-feeds/RSC/lib/dictionaries/cif_core.dic
dictionary named 'cif_core.dic' version 2.4.2 from 2011-04-26.

Automatic conversion script
Id: cif_fix_values 2281 2013-09-26 08:29:07Z andrius 

 Adding full bibliography for
 ./tmp-cod-update-bibliographies-12899/cifs/7029859.cif.
;
_cod_original_cell_volume 2706.32(10)
_cod_original_sg_symbol_H-M P21/a
_cod_database_code 7029859

loop_
_symmetry_equiv_pos_as_xyz
'x, y, z'
'-x+1/2, y+1/2, -z'
'-x, -y, -z'
'x-1/2, -y-1/2, z'

loop_
_atom_site_label
_atom_site_type_symbol
_atom_site_fract_x
_atom_site_fract_y
_atom_site_fract_z
_atom_site_U_iso_or_equiv
_atom_site_adp_type
_atom_site_occupancy
_atom_site_symmetry_multiplicity
_atom_site_calc_flag
_atom_site_refinement_flags
Ru1 Ru 0.162078(15) 0.480623(17) 0.710407(13) 0.01699(7) Uani 1 1 d .
Cl1 Cl 0.02829(5) 0.40895(5) 0.60122(4) 0.02348(15) Uani 1 1 d .
Cl2 Cl 0.30531(5) 0.59524(5) 0.76048(4) 0.02741(16) Uani 1 1 d .
O1 O 0.05369(13) 0.61633(14) 0.71846(12) 0.0254(4) Uani 1 1 d .
N1 N 0.29610(15) 0.27112(17) 0.74763(13) 0.0193(5) Uani 1 1 d .
N2 N 0.29494(15) 0.35823(17) 0.63830(14) 0.0205(5) Uani 1 1 d .
C1 C 0.12666(18) 0.4359(2) 0.79937(16) 0.0199(6) Uani 1 1 d .
H1 H 0.1595 0.3744 0.8309 0.024 Uiso 1 1 calc R
C2 C 0.04763(18) 0.4956(2) 0.82135(16) 0.0181(6) Uani 1 1 d .
C3 C 0.00652(19) 0.4607(2) 0.88198(17) 0.0234(6) Uani 1 1 d .
H3 H 0.0334 0.3970 0.9132 0.028 Uiso 1 1 calc R
C4 C -0.0730(2) 0.5180(3) 0.89711(18) 0.0307(7) Uani 1 1 d .
H4 H -0.1014 0.4934 0.9379 0.037 Uiso 1 1 calc R
C5 C -0.1104(2) 0.6115(3) 0.85204(19) 0.0353(8) Uani 1 1 d .
H5 H -0.1648 0.6508 0.8625 0.042 Uiso 1 1 calc R
C6 C -0.0709(2) 0.6492(2) 0.79219(19) 0.0328(7) Uani 1 1 d .
H6 H -0.0971 0.7139 0.7621 0.039 Uiso 1 1 calc R
C7 C 0.00762(19) 0.5908(2) 0.77713(17) 0.0223(6) Uani 1 1 d .
C8 C 0.0343(2) 0.7235(2) 0.67796(19) 0.0289(7) Uani 1 1 d .
H8 H -0.0417 0.7386 0.6589 0.035 Uiso 1 1 calc R
C9 C 0.0895(2) 0.8107(2) 0.7387(2) 0.0424(8) Uani 1 1 d .
H9A H 0.0618 0.8126 0.7849 0.064 Uiso 1 1 calc R
H9B H 0.0790 0.8819 0.7110 0.064 Uiso 1 1 calc R
H9C H 0.1636 0.7942 0.7597 0.064 Uiso 1 1 calc R
C10 C 0.0710(2) 0.7161(2) 0.60403(19) 0.0351(7) Uani 1 1 d .
H10A H 0.0318 0.6593 0.5665 0.053 Uiso 1 1 calc R
H10B H 0.1447 0.6977 0.6223 0.053 Uiso 1 1 calc R
H10C H 0.0603 0.7864 0.5752 0.053 Uiso 1 1 calc R
C11 C 0.25507(17) 0.3613(2) 0.70181(16) 0.0174(5) Uani 1 1 d .
C12 C 0.3591(2) 0.2146(2) 0.71246(18) 0.0262(6) Uani 1 1 d .
H12 H 0.3960 0.1493 0.7331 0.031 Uiso 1 1 calc R
C13 C 0.35876(19) 0.2681(2) 0.64469(17) 0.0254(6) Uani 1 1 d .
H13 H 0.3951 0.2485 0.6078 0.031 Uiso 1 1 calc R
C14 C 0.27616(19) 0.2333(2) 0.82093(16) 0.0206(6) Uani 1 1 d .
C15 C 0.33921(19) 0.2695(2) 0.89792(18) 0.0271(6) Uani 1 1 d .
C16 C 0.3186(2) 0.2306(3) 0.96746(18) 0.0333(7) Uani 1 1 d .
H16 H 0.3600 0.2550 1.0206 0.040 Uiso 1 1 calc R
C17 C 0.2392(2) 0.1570(3) 0.96128(19) 0.0336(7) Uani 1 1 d .
C18 C 0.1796(2) 0.1221(2) 0.88303(19) 0.0292(7) Uani 1 1 d .
H18 H 0.1258 0.0708 0.8784 0.035 Uiso 1 1 calc R
C19 C 0.19554(19) 0.1591(2) 0.81170(17) 0.0231(6) Uani 1 1 d .
C20 C 0.4250(2) 0.3495(3) 0.90526(19) 0.0377(8) Uani 1 1 d .
H20A H 0.4607 0.3655 0.9637 0.057 Uiso 1 1 calc R
H20B H 0.3962 0.4171 0.8763 0.057 Uiso 1 1 calc R
H20C H 0.4741 0.3181 0.8805 0.057 Uiso 1 1 calc R
C21 C 0.2191(2) 0.1150(3) 1.0379(2) 0.0530(10) Uani 1 1 d .
H21A H 0.1605 0.0644 1.0218 0.080 Uiso 1 1 calc R
H21B H 0.2032 0.1765 1.0684 0.080 Uiso 1 1 calc R
H21C H 0.2807 0.0769 1.0731 0.080 Uiso 1 1 calc R
C22 C 0.1278(2) 0.1238(2) 0.72734(18) 0.0313(7) Uani 1 1 d .
H22A H 0.1513 0.1589 0.6851 0.047 Uiso 1 1 calc R
H22B H 0.0562 0.1451 0.7195 0.047 Uiso 1 1 calc R
H22C H 0.1318 0.0443 0.7225 0.047 Uiso 1 1 calc R
C23 C 0.27311(19) 0.4389(2) 0.57134(16) 0.0234(6) Uani 1 1 d .
H23 H 0.2236 0.4938 0.5804 0.028 Uiso 1 1 calc R
C24 C 0.2248(2) 0.3900(3) 0.48507(17) 0.0318(7) Uani 1 1 d .
H24A H 0.2556 0.3179 0.4810 0.038 Uiso 1 1 calc R
H24B H 0.1492 0.3813 0.4718 0.038 Uiso 1 1 calc R
C25 C 0.2493(2) 0.4718(3) 0.42744(19) 0.0385(7) Uani 1 1 d .
H25A H 0.2721 0.4335 0.3853 0.046 Uiso 1 1 calc R
H25B H 0.1872 0.5157 0.3988 0.046 Uiso 1 1 calc R
C26 C 0.3348(3) 0.5447(3) 0.4799(2) 0.0541(10) Uani 1 1 d .
H26A H 0.3937 0.5450 0.4581 0.065 Uiso 1 1 calc R
H26B H 0.3093 0.6206 0.4792 0.065 Uiso 1 1 calc R
C27 C 0.3681(2) 0.4999(3) 0.56667(19) 0.0354(8) Uani 1 1 d .
H27A H 0.3873 0.5596 0.6079 0.042 Uiso 1 1 calc R
H27B H 0.4278 0.4499 0.5762 0.042 Uiso 1 1 calc R

loop_
_atom_site_aniso_label
_atom_site_aniso_U_11
_atom_site_aniso_U_22
_atom_site_aniso_U_33
_atom_site_aniso_U_23
_atom_site_aniso_U_13
_atom_site_aniso_U_12
Ru1 0.01949(11) 0.01413(10) 0.01940(12) -0.00018(10) 0.00913(8) -0.00093(9)
Cl1 0.0225(3) 0.0250(4) 0.0222(4) 0.0000(3) 0.0061(3) -0.0047(3)
Cl2 0.0289(4) 0.0231(4) 0.0319(4) -0.0052(3) 0.0122(3) -0.0102(3)
O1 0.0339(10) 0.0157(10) 0.0300(12) 0.0028(9) 0.0151(9) 0.0054(8)
N1 0.0214(11) 0.0207(12) 0.0178(12) 0.0020(10) 0.0091(9) 0.0038(9)
N2 0.0237(11) 0.0187(12) 0.0229(13) 0.0005(10) 0.0129(9) 0.0011(9)
C1 0.0225(13) 0.0158(13) 0.0218(15) -0.0008(12) 0.0076(11) -0.0009(10)
C2 0.0184(12) 0.0174(15) 0.0188(14) -0.0064(11) 0.0065(10) -0.0031(10)
C3 0.0258(14) 0.0246(16) 0.0199(15) -0.0044(12) 0.0076(11) -0.0018(11)
C4 0.0247(14) 0.0469(19) 0.0244(16) -0.0089(15) 0.0136(12) -0.0042(13)
C5 0.0238(15) 0.048(2) 0.0368(19) -0.0107(16) 0.0128(13) 0.0090(13)
C6 0.0325(16) 0.0325(17) 0.0323(18) -0.0006(14) 0.0088(13) 0.0117(13)
C7 0.0218(13) 0.0240(15) 0.0212(15) -0.0036(12) 0.0072(11) 0.0004(11)
C8 0.0295(15) 0.0147(14) 0.0371(18) 0.0074(13) 0.0035(13) 0.0034(11)
C9 0.054(2) 0.0186(16) 0.049(2) -0.0043(15) 0.0087(16) 0.0001(14)
C10 0.0409(17) 0.0298(17) 0.0323(19) 0.0115(14) 0.0086(14) -0.0015(13)
C11 0.0163(12) 0.0174(13) 0.0185(14) -0.0012(11) 0.0056(10) -0.0020(10)
C12 0.0263(14) 0.0254(16) 0.0292(17) 0.0024(13) 0.0122(12) 0.0111(11)
C13 0.0241(14) 0.0291(16) 0.0264(17) -0.0002(13) 0.0126(12) 0.0070(11)
C14 0.0242(14) 0.0201(14) 0.0198(15) 0.0030(12) 0.0102(11) 0.0091(11)
C15 0.0221(14) 0.0327(17) 0.0251(17) -0.0013(13) 0.0058(12) 0.0057(12)
C16 0.0285(16) 0.051(2) 0.0199(16) 0.0027(15) 0.0065(12) 0.0113(14)
C17 0.0311(16) 0.047(2) 0.0269(17) 0.0157(15) 0.0145(13) 0.0177(14)
C18 0.0231(14) 0.0312(17) 0.0377(19) 0.0105(14) 0.0158(13) 0.0064(12)
C19 0.0240(14) 0.0187(14) 0.0279(16) 0.0039(12) 0.0102(11) 0.0067(11)
C20 0.0303(16) 0.047(2) 0.0317(19) -0.0063(16) 0.0042(13) -0.0052(14)
C21 0.0409(19) 0.091(3) 0.033(2) 0.023(2) 0.0192(15) 0.0150(18)
C22 0.0338(16) 0.0267(16) 0.0325(18) -0.0016(14) 0.0096(13) -0.0038(13)
C23 0.0245(14) 0.0275(15) 0.0201(15) 0.0013(12) 0.0098(11) -0.0017(11)
C24 0.0303(16) 0.0418(19) 0.0236(17) 0.0010(14) 0.0090(13) -0.0046(13)
C25 0.0479(19) 0.0405(19) 0.0281(17) 0.0066(16) 0.0139(14) 0.0019(15)
C26 0.054(2) 0.070(3) 0.034(2) 0.0183(19) 0.0098(16) -0.0235(19)
C27 0.0339(16) 0.045(2) 0.0264(17) 0.0040(14) 0.0084(13) -0.0140(13)

loop_
_atom_type_symbol
_atom_type_description
_atom_type_scat_dispersion_real
_atom_type_scat_dispersion_imag
_atom_type_scat_source
C C 0.0033 0.0016 'International Tables Vol C Tables 4.2.6.8 and 6.1.1.4'
H H 0.0000 0.0000 'International Tables Vol C Tables 4.2.6.8 and 6.1.1.4'
N N 0.0061 0.0033 'International Tables Vol C Tables 4.2.6.8 and 6.1.1.4'
O O 0.0106 0.0060 'International Tables Vol C Tables 4.2.6.8 and 6.1.1.4'
Cl Cl 0.1484 0.1585 'International Tables Vol C Tables 4.2.6.8 and 6.1.1.4'
Ru Ru -1.2594 0.8363 'International Tables Vol C Tables 4.2.6.8 and 6.1.1.4'

loop_
_geom_angle_atom_site_label_1
_geom_angle_atom_site_label_2
_geom_angle_atom_site_label_3
_geom_angle
C1 Ru1 C11 101.00(11)
C1 Ru1 O1 79.28(9)
C11 Ru1 O1 179.11(9)
C1 Ru1 Cl1 101.80(8)
C11 Ru1 Cl1 91.11(7)
O1 Ru1 Cl1 88.01(5)
C1 Ru1 Cl2 106.97(8)
C11 Ru1 Cl2 89.33(7)
O1 Ru1 Cl2 91.39(5)
Cl1 Ru1 Cl2 150.59(3)
C7 O1 C8 119.3(2)
C7 O1 Ru1 109.84(15)
C8 O1 Ru1 130.63(16)
C11 N1 C12 110.7(2)
C11 N1 C14 126.9(2)
C12 N1 C14 122.4(2)
C11 N2 C13 111.2(2)
C11 N2 C23 124.7(2)
C13 N2 C23 124.1(2)
C2 C1 Ru1 119.05(19)
C2 C1 H1 120.5
Ru1 C1 H1 120.5
C3 C2 C7 118.3(2)
C3 C2 C1 123.4(2)
C7 C2 C1 118.2(2)
C4 C3 C2 120.8(3)
C4 C3 H3 119.6
C2 C3 H3 119.6
C5 C4 C3 119.1(3)
C5 C4 H4 120.5
C3 C4 H4 120.5
C4 C5 C6 121.8(3)
C4 C5 H5 119.1
C6 C5 H5 119.1
C7 C6 C5 118.6(3)
C7 C6 H6 120.7
C5 C6 H6 120.7
O1 C7 C6 125.6(3)
O1 C7 C2 113.0(2)
C6 C7 C2 121.4(3)
O1 C8 C10 106.5(2)
O1 C8 C9 109.5(2)
C10 C8 C9 113.1(3)
O1 C8 H8 109.2
C10 C8 H8 109.2
C9 C8 H8 109.2
C8 C9 H9A 109.5
C8 C9 H9B 109.5
H9A C9 H9B 109.5
C8 C9 H9C 109.5
H9A C9 H9C 109.5
H9B C9 H9C 109.5
C8 C10 H10A 109.5
C8 C10 H10B 109.5
H10A C10 H10B 109.5
C8 C10 H10C 109.5
H10A C10 H10C 109.5
H10B C10 H10C 109.5
N2 C11 N1 103.8(2)
N2 C11 Ru1 120.85(18)
N1 C11 Ru1 135.36(19)
C13 C12 N1 107.7(2)
C13 C12 H12 126.1
N1 C12 H12 126.1
C12 C13 N2 106.6(2)
C12 C13 H13 126.7
N2 C13 H13 126.7
C15 C14 C19 122.6(3)
C15 C14 N1 119.1(2)
C19 C14 N1 118.3(2)
C14 C15 C16 117.7(3)
C14 C15 C20 121.0(3)
C16 C15 C20 121.4(3)
C17 C16 C15 121.8(3)
C17 C16 H16 119.1
C15 C16 H16 119.1
C16 C17 C18 118.3(3)
C16 C17 C21 120.7(3)
C18 C17 C21 120.9(3)
C19 C18 C17 122.4(3)
C19 C18 H18 118.8
C17 C18 H18 118.8
C18 C19 C14 117.2(3)
C18 C19 C22 121.8(2)
C14 C19 C22 121.0(2)
C15 C20 H20A 109.5
C15 C20 H20B 109.5
H20A C20 H20B 109.5
C15 C20 H20C 109.5
H20A C20 H20C 109.5
H20B C20 H20C 109.5
C17 C21 H21A 109.5
C17 C21 H21B 109.5
H21A C21 H21B 109.5
C17 C21 H21C 109.5
H21A C21 H21C 109.5
H21B C21 H21C 109.5
C19 C22 H22A 109.5
C19 C22 H22B 109.5
H22A C22 H22B 109.5
C19 C22 H22C 109.5
H22A C22 H22C 109.5
H22B C22 H22C 109.5
N2 C23 C27 114.1(2)
N2 C23 C24 113.8(2)
C27 C23 C24 104.6(2)
N2 C23 H23 108.0
C27 C23 H23 108.0
C24 C23 H23 108.0
C25 C24 C23 104.5(2)
C25 C24 H24A 110.9
C23 C24 H24A 110.9
C25 C24 H24B 110.9
C23 C24 H24B 110.9
H24A C24 H24B 108.9
C26 C25 C24 107.2(3)
C26 C25 H25A 110.3
C24 C25 H25A 110.3
C26 C25 H25B 110.3
C24 C25 H25B 110.3
H25A C25 H25B 108.5
C27 C26 C25 107.3(3)
C27 C26 H26A 110.2
C25 C26 H26A 110.2
C27 C26 H26B 110.2
C25 C26 H26B 110.2
H26A C26 H26B 108.5
C26 C27 C23 103.8(2)
C26 C27 H27A 111.0
C23 C27 H27A 111.0
C26 C27 H27B 111.0
C23 C27 H27B 111.0
H27A C27 H27B 109.0

loop_
_geom_bond_atom_site_label_1
_geom_bond_atom_site_label_2
_geom_bond_distance
Ru1 C1 1.822(3)
Ru1 C11 1.972(2)
Ru1 O1 2.2596(17)
Ru1 Cl1 2.3220(7)
Ru1 Cl2 2.3349(6)
O1 C7 1.381(3)
O1 C8 1.467(3)
N1 C11 1.365(3)
N1 C12 1.384(3)
N1 C14 1.442(3)
N2 C11 1.363(3)
N2 C13 1.389(3)
N2 C23 1.467(3)
C1 C2 1.450(3)
C1 H1 0.9500
C2 C3 1.395(4)
C2 C7 1.401(4)
C3 C4 1.386(4)
C3 H3 0.9500
C4 C5 1.382(4)
C4 H4 0.9500
C5 C6 1.381(4)
C5 H5 0.9500
C6 C7 1.381(4)
C6 H6 0.9500
C8 C10 1.505(4)
C8 C9 1.510(4)
C8 H8 1.0000
C9 H9A 0.9800
C9 H9B 0.9800
C9 H9C 0.9800
C10 H10A 0.9800
C10 H10B 0.9800
C10 H10C 0.9800
C12 C13 1.329(4)
C12 H12 0.9500
C13 H13 0.9500
C14 C15 1.392(4)
C14 C19 1.397(4)
C15 C16 1.391(4)
C15 C20 1.502(4)
C16 C17 1.388(4)
C16 H16 0.9500
C17 C18 1.390(4)
C17 C21 1.512(4)
C18 C19 1.383(4)
C18 H18 0.9500
C19 C22 1.503(4)
C20 H20A 0.9800
C20 H20B 0.9800
C20 H20C 0.9800
C21 H21A 0.9800
C21 H21B 0.9800
C21 H21C 0.9800
C22 H22A 0.9800
C22 H22B 0.9800
C22 H22C 0.9800
C23 C27 1.522(4)
C23 C24 1.529(4)
C23 H23 1.0000
C24 C25 1.516(4)
C24 H24A 0.9900
C24 H24B 0.9900
C25 C26 1.513(4)
C25 H25A 0.9900
C25 H25B 0.9900
C26 C27 1.508(4)
C26 H26A 0.9900
C26 H26B 0.9900
C27 H27A 0.9900
C27 H27B 0.9900

loop_
_geom_torsion_atom_site_label_1
_geom_torsion_atom_site_label_2
_geom_torsion_atom_site_label_3
_geom_torsion_atom_site_label_4
_geom_torsion
C1 Ru1 O1 C7 -7.26(16)
C11 Ru1 O1 C7 102(6)
Cl1 Ru1 O1 C7 95.15(15)
Cl2 Ru1 O1 C7 -114.27(15)
C1 Ru1 O1 C8 167.1(2)
C11 Ru1 O1 C8 -84(6)
Cl1 Ru1 O1 C8 -90.5(2)
Cl2 Ru1 O1 C8 60.1(2)
C11 Ru1 C1 C2 -172.71(19)
O1 Ru1 C1 C2 6.43(18)
Cl1 Ru1 C1 C2 -79.23(19)
Cl2 Ru1 C1 C2 94.60(19)
Ru1 C1 C2 C3 172.2(2)
Ru1 C1 C2 C7 -5.1(3)
C7 C2 C3 C4 1.0(4)
C1 C2 C3 C4 -176.4(2)
C2 C3 C4 C5 -0.9(4)
C3 C4 C5 C6 0.2(4)
C4 C5 C6 C7 0.5(5)
C8 O1 C7 C6 12.2(4)
Ru1 O1 C7 C6 -172.7(2)
C8 O1 C7 C2 -168.7(2)
Ru1 O1 C7 C2 6.4(3)
C5 C6 C7 O1 178.6(3)
C5 C6 C7 C2 -0.4(4)
C3 C2 C7 O1 -179.4(2)
C1 C2 C7 O1 -1.9(3)
C3 C2 C7 C6 -0.3(4)
C1 C2 C7 C6 177.2(2)
C7 O1 C8 C10 -165.8(2)
Ru1 O1 C8 C10 20.3(3)
C7 O1 C8 C9 71.6(3)
Ru1 O1 C8 C9 -102.3(3)
C13 N2 C11 N1 0.2(3)
C23 N2 C11 N1 179.8(2)
C13 N2 C11 Ru1 179.54(17)
C23 N2 C11 Ru1 -0.8(3)
C12 N1 C11 N2 -0.2(3)
C14 N1 C11 N2 -177.7(2)
C12 N1 C11 Ru1 -179.4(2)
C14 N1 C11 Ru1 3.0(4)
C1 Ru1 C11 N2 175.55(19)
O1 Ru1 C11 N2 67(6)
Cl1 Ru1 C11 N2 73.30(19)
Cl2 Ru1 C11 N2 -77.29(19)
C1 Ru1 C11 N1 -5.3(3)
O1 Ru1 C11 N1 -114(6)
Cl1 Ru1 C11 N1 -107.6(2)
Cl2 Ru1 C11 N1 101.8(2)
C11 N1 C12 C13 0.1(3)
C14 N1 C12 C13 177.8(2)
N1 C12 C13 N2 0.0(3)
C11 N2 C13 C12 -0.1(3)
C23 N2 C13 C12 -179.7(2)
C11 N1 C14 C15 -90.6(3)
C12 N1 C14 C15 92.1(3)
C11 N1 C14 C19 91.1(3)
C12 N1 C14 C19 -86.2(3)
C19 C14 C15 C16 -1.1(4)
N1 C14 C15 C16 -179.3(2)
C19 C14 C15 C20 -179.9(2)
N1 C14 C15 C20 1.9(4)
C14 C15 C16 C17 0.9(4)
C20 C15 C16 C17 179.7(3)
C15 C16 C17 C18 0.1(4)
C15 C16 C17 C21 179.4(3)
C16 C17 C18 C19 -1.0(4)
C21 C17 C18 C19 179.7(3)
C17 C18 C19 C14 0.8(4)
C17 C18 C19 C22 -177.7(3)
C15 C14 C19 C18 0.2(4)
N1 C14 C19 C18 178.5(2)
C15 C14 C19 C22 178.8(2)
N1 C14 C19 C22 -3.0(3)
C11 N2 C23 C27 118.9(3)
C13 N2 C23 C27 -61.6(3)
C11 N2 C23 C24 -121.2(3)
C13 N2 C23 C24 58.4(3)
N2 C23 C24 C25 -157.5(2)
C27 C23 C24 C25 -32.3(3)
C23 C24 C25 C26 16.6(3)
C24 C25 C26 C27 5.4(4)
C25 C26 C27 C23 -25.3(4)
N2 C23 C27 C26 160.5(3)
C24 C23 C27 C26 35.5(3)
